data_4102806
loop_
_publ_author_name
'Ismail Hijazi'
'Thierry Roisnel'
'Pascale Even-Hernandez'
'Eric Furet'
'Jean-Fran\,cois Halet'
'Olivier Cador'
'Bernard Boitrel'

_publ_section_title
;
 Characterization of a Six-Coordinate Ferrous High-Spin Heme with Both
 Intramolecular Axial Carboxylic Acid and Pyridine
;
_journal_name_full 'Journal of the American Chemical Society'
_journal_page_first 10652
_journal_page_last 10653
_journal_paper_doi 10.1021/ja103825g
_journal_volume 132
_journal_year 2010
_chemical_compound_source 'synthesis as described'
_chemical_formula_moiety 'C85 H58 Fe1 N10 O8'
_chemical_formula_sum 'C85 H58 Fe N10 O8'
_chemical_formula_weight 1403.26
_chemical_name_systematic
;
 ?
;
_space_group_IT_number 148
_symmetry_cell_setting trigonal
_symmetry_Int_Tables_number 148
_symmetry_space_group_name_Hall '-R 3'
_symmetry_space_group_name_H-M 'R -3 :H'
_atom_sites_solution_hydrogens geom
_atom_sites_solution_primary direct
_atom_sites_solution_secondary difmap
_audit_conform_dict_location ftp://ftp.iucr.org/pub/cif_core.dic
_audit_conform_dict_name cif_core.dic
_audit_conform_dict_version 2.3
_audit_creation_date 2009-07-20T14:11:17-00:00
_audit_creation_method 'WinGX routine CIF_UPDATE'
_cell_angle_alpha 90
_cell_angle_beta 90
_cell_angle_gamma 120
_cell_formula_units_Z 18
_cell_length_a 50.7473(15)
_cell_length_b 50.7473
_cell_length_c 21.4124(7)
_cell_measurement_reflns_used 5195
_cell_measurement_temperature 120(2)
_cell_measurement_theta_max 21.55
_cell_measurement_theta_min 2.12
_cell_measurement_wavelength 0.71073
_cell_volume 47755(2)
_computing_cell_refinement 'Bruker SMART'
_computing_data_collection 'Bruker SAINT'
_computing_data_reduction 'Bruker SAINT'
_computing_molecular_graphics 'Ortep-3 for Windows (Farrugia, 1997)'
_computing_publication_material 'WinGX publication routines (Farrugia, 1999)'
_computing_structure_refinement 'SHELXL-97 (Sheldrick, 1997)'
_computing_structure_solution 'SIR97 (Altomare et al., 1999)'
_diffrn_ambient_temperature 120(2)
_diffrn_detector 'CCD plate'
_diffrn_measured_fraction_theta_full 0.99
_diffrn_measured_fraction_theta_max 0.99
_diffrn_measurement_device_type 'APEXII, Bruker-AXS'
_diffrn_measurement_method 'CCD rotation images, thin slices'
_diffrn_radiation_monochromator graphite
_diffrn_radiation_probe x-ray
_diffrn_radiation_type MoK\a
_diffrn_radiation_wavelength 0.71073
_diffrn_reflns_av_R_equivalents 0.0711
_diffrn_reflns_av_unetI/netI 0.1662
_diffrn_reflns_limit_h_max 61
_diffrn_reflns_limit_h_min -63
_diffrn_reflns_limit_k_max 63
_diffrn_reflns_limit_k_min -48
_diffrn_reflns_limit_l_max 13
_diffrn_reflns_limit_l_min -26
_diffrn_reflns_number 55643
_diffrn_reflns_theta_full 26.34
_diffrn_reflns_theta_max 26.34
_diffrn_reflns_theta_min 2.96
_exptl_absorpt_coefficient_mu 0.187
_exptl_absorpt_correction_T_max 0.993
_exptl_absorpt_correction_T_min 0.916
_exptl_absorpt_correction_type multi-scan
_exptl_absorpt_process_details
;
  [Sheldrick, G.M. (2002). SADABS Bruker AXS Inc., Madison, Wisconsin, USA]
;
_exptl_crystal_colour black
_exptl_crystal_density_diffrn 0.878
_exptl_crystal_density_method 'not measured'
_exptl_crystal_description plate
_exptl_crystal_F_000 13104
_exptl_crystal_size_max 0.3
_exptl_crystal_size_mid 0.28
_exptl_crystal_size_min 0.04
_platon_squeeze_details
;
;
_refine_diff_density_max 0.351
_refine_diff_density_min -0.303
_refine_diff_density_rms 0.056
_refine_ls_extinction_method none
_refine_ls_goodness_of_fit_ref 0.769
_refine_ls_hydrogen_treatment constr
_refine_ls_matrix_type full
_refine_ls_number_parameters 937
_refine_ls_number_reflns 21443
_refine_ls_number_restraints 0
_refine_ls_restrained_S_all 0.769
_refine_ls_R_factor_all 0.1452
_refine_ls_R_factor_gt 0.0588
_refine_ls_shift/su_max 0.002
_refine_ls_shift/su_mean 0
_refine_ls_structure_factor_coef Fsqd
_refine_ls_weighting_details 'calc w=1/[\s^2^(Fo^2^)+(0.0842P)^2^+0.0000P] where P=(Fo^2^+2Fc^2^)/3'
_refine_ls_weighting_scheme calc
_refine_ls_wR_factor_gt 0.1466
_refine_ls_wR_factor_ref 0.1668
_reflns_number_gt 8125
_reflns_number_total 21443
_reflns_threshold_expression >2sigma(I)
_cod_data_source_file ja103825g_si_001.cif
_cod_data_source_block sq
_cod_original_sg_symbol_H-M 'R -3'
_cod_database_code 4102806

loop_
_symmetry_equiv_pos_as_xyz
'x, y, z'
'-y, x-y, z'
'-x+y, -x, z'
'x+2/3, y+1/3, z+1/3'
'-y+2/3, x-y+1/3, z+1/3'
'-x+y+2/3, -x+1/3, z+1/3'
'x+1/3, y+2/3, z+2/3'
'-y+1/3, x-y+2/3, z+2/3'
'-x+y+1/3, -x+2/3, z+2/3'
'-x, -y, -z'
'y, -x+y, -z'
'x-y, x, -z'
'-x+2/3, -y+1/3, -z+1/3'
'y+2/3, -x+y+1/3, -z+1/3'
'x-y+2/3, x+1/3, -z+1/3'
'-x+1/3, -y+2/3, -z+2/3'
'y+1/3, -x+y+2/3, -z+2/3'
'x-y+1/3, x+2/3, -z+2/3'

loop_
_atom_site_label
_atom_site_type_symbol
_atom_site_fract_x
_atom_site_fract_y
_atom_site_fract_z
_atom_site_U_iso_or_equiv
_atom_site_adp_type
_atom_site_occupancy
_atom_site_symmetry_multiplicity
_atom_site_calc_flag
_atom_site_refinement_flags
Fe1 Fe 0.676209(10) 0.101570(10) 0.77085(2) 0.03728(13) Uani 1 1 d .
N1 N 0.64373(5) 0.09607(6) 0.70754(11) 0.0401(6) Uani 1 1 d .
N2 N 0.65410(5) 0.05534(6) 0.78362(11) 0.0379(6) Uani 1 1 d .
N3 N 0.70836(5) 0.10712(6) 0.83527(11) 0.0387(6) Uani 1 1 d .
N4 N 0.69796(5) 0.14850(6) 0.75914(11) 0.0387(6) Uani 1 1 d .
C1 C 0.61855(7) 0.06872(8) 0.68973(14) 0.0426(8) Uani 1 1 d .
C2 C 0.61156(7) 0.03989(7) 0.70890(14) 0.0399(8) Uani 1 1 d .
C3 C 0.62838(7) 0.03376(7) 0.75277(14) 0.0360(7) Uani 1 1 d .
C4 C 0.62192(7) 0.00401(7) 0.77171(14) 0.0419(8) Uani 1 1 d .
H4 H 0.6051 -0.0148 0.7586 0.05 Uiso 1 1 calc R
C5 C 0.64405(7) 0.00737(7) 0.81148(14) 0.0432(8) Uani 1 1 d .
H5 H 0.646 -0.0085 0.8306 0.052 Uiso 1 1 calc R
C6 C 0.66416(7) 0.03958(7) 0.81936(13) 0.0385(8) Uani 1 1 d .
C7 C 0.68977(7) 0.05268(7) 0.85824(14) 0.0408(8) Uani 1 1 d .
C8 C 0.70957(7) 0.08417(7) 0.86682(14) 0.0424(8) Uani 1 1 d .
C9 C 0.73604(7) 0.09739(8) 0.90716(15) 0.0503(9) Uani 1 1 d .
H9 H 0.742 0.0867 0.9348 0.06 Uiso 1 1 calc R
C10 C 0.75050(7) 0.12753(8) 0.89820(15) 0.0483(9) Uani 1 1 d .
H10 H 0.7686 0.1421 0.9185 0.058 Uiso 1 1 calc R
C11 C 0.73376(7) 0.13410(7) 0.85233(14) 0.0403(8) Uani 1 1 d .
C12 C 0.74280(7) 0.16270(7) 0.82675(15) 0.0422(8) Uani 1 1 d .
C13 C 0.72630(7) 0.16899(7) 0.78295(15) 0.0404(8) Uani 1 1 d .
C14 C 0.73724(8) 0.19738(7) 0.75139(17) 0.0547(10) Uani 1 1 d .
H14 H 0.7557 0.2156 0.7599 0.066 Uiso 1 1 calc R
C15 C 0.71667(8) 0.19368(8) 0.70728(17) 0.0548(9) Uani 1 1 d .
H15 H 0.7183 0.2088 0.6788 0.066 Uiso 1 1 calc R
C16 C 0.69202(7) 0.16301(7) 0.71109(16) 0.0439(8) Uani 1 1 d .
C17 C 0.66744(7) 0.14929(7) 0.66945(15) 0.0447(8) Uani 1 1 d .
C18 C 0.64428(7) 0.11858(7) 0.67021(14) 0.0418(8) Uani 1 1 d .
C19 C 0.61787(8) 0.10536(8) 0.62992(15) 0.0517(9) Uani 1 1 d .
H19 H 0.6126 0.1159 0.6003 0.062 Uiso 1 1 calc R
C20 C 0.60221(8) 0.07523(8) 0.64230(15) 0.0501(9) Uani 1 1 d .
H20 H 0.5836 0.0608 0.6232 0.06 Uiso 1 1 calc R
C21 C 0.58615(7) 0.01314(7) 0.67538(16) 0.0469(9) Uani 1 1 d .
C22 C 0.55972(8) -0.00724(8) 0.70645(17) 0.0567(10) Uani 1 1 d .
H22 H 0.5575 -0.0047 0.7497 0.068 Uiso 1 1 calc R
C23 C 0.53639(8) -0.03160(9) 0.6735(2) 0.0725(12) Uani 1 1 d .
H23 H 0.5184 -0.0458 0.6946 0.087 Uiso 1 1 calc R
C24 C 0.53951(10) -0.03501(9) 0.6109(2) 0.0792(13) Uani 1 1 d .
H24 H 0.5234 -0.0513 0.5887 0.095 Uiso 1 1 calc R
C25 C 0.56534(9) -0.01534(9) 0.58034(19) 0.0696(11) Uani 1 1 d .
H25 H 0.5673 -0.018 0.537 0.083 Uiso 1 1 calc R
C26 C 0.58910(8) 0.00879(8) 0.61207(17) 0.0540(9) Uani 1 1 d .
N27 N 0.61672(7) 0.02901(6) 0.58097(13) 0.0543(8) Uani 1 1 d .
H27 H 0.6337 0.0326 0.5996 0.065 Uiso 1 1 calc R
C28 C 0.61981(10) 0.04323(10) 0.52624(19) 0.0727(12) Uani 1 1 d .
O29 O 0.59794(7) 0.03738(8) 0.49332(14) 0.1144(13) Uani 1 1 d .
C30 C 0.65130(9) 0.06776(9) 0.50900(17) 0.0584(10) Uani 1 1 d .
C31 C 0.65735(10) 0.07636(10) 0.44671(17) 0.0668(11) Uani 1 1 d .
H31 H 0.642 0.0661 0.4161 0.08 Uiso 1 1 calc R
C32 C 0.68551(10) 0.09971(9) 0.42919(17) 0.0643(11) Uani 1 1 d .
H32 H 0.6894 0.1055 0.3865 0.077 Uiso 1 1 calc R
C33 C 0.70784(9) 0.11465(8) 0.47255(16) 0.0534(9) Uani 1 1 d .
H33 H 0.7272 0.1305 0.4594 0.064 Uiso 1 1 calc R
C34 C 0.70291(8) 0.10726(8) 0.53513(16) 0.0487(9) Uani 1 1 d .
C35 C 0.67424(8) 0.08373(8) 0.55305(16) 0.0570(10) Uani 1 1 d .
H35 H 0.6703 0.0785 0.596 0.068 Uiso 1 1 calc R
C36 C 0.72768(7) 0.12570(7) 0.58202(14) 0.0484(9) Uani 1 1 d .
H36A H 0.7203 0.1363 0.6096 0.058 Uiso 1 1 calc R
H36B H 0.7455 0.1415 0.559 0.058 Uiso 1 1 calc R
C37 C 0.73845(7) 0.10813(7) 0.62359(14) 0.0443(8) Uani 1 1 d .
C38 C 0.74941(8) 0.09030(8) 0.58070(17) 0.0473(9) Uani 1 1 d .
O39 O 0.74033(6) 0.06211(6) 0.59687(12) 0.0712(7) Uani 1 1 d .
O40 O 0.76593(6) 0.10315(6) 0.53750(12) 0.0719(8) Uani 1 1 d .
C41 C 0.69716(8) 0.03152(8) 0.89288(16) 0.0511(9) Uani 1 1 d .
C42 C 0.67794(9) 0.01300(8) 0.94028(16) 0.0609(10) Uani 1 1 d .
H42 H 0.6603 0.0139 0.9512 0.073 Uiso 1 1 calc R
C43 C 0.68488(12) -0.00675(10) 0.9712(2) 0.0894(15) Uani 1 1 d .
H43 H 0.6718 -0.0196 1.0032 0.107 Uiso 1 1 calc R
C44 C 0.71058(13) -0.00797(10) 0.9561(2) 0.0898(15) Uani 1 1 d .
H44 H 0.7152 -0.0214 0.9783 0.108 Uiso 1 1 calc R
C45 C 0.72916(10) 0.00945(9) 0.9104(2) 0.0740(12) Uani 1 1 d .
H45 H 0.7467 0.0082 0.9002 0.089 Uiso 1 1 calc R
C46 C 0.72278(9) 0.02960(8) 0.87757(17) 0.0559(10) Uani 1 1 d .
N47 N 0.74162(7) 0.04801(6) 0.82789(14) 0.0560(8) Uani 1 1 d .
H47 H 0.7321 0.0496 0.795 0.067 Uiso 1 1 calc R
C48 C 0.77282(9) 0.06360(9) 0.8251(2) 0.0639(11) Uani 1 1 d .
O49 O 0.78825(6) 0.05892(7) 0.86260(15) 0.0981(10) Uani 1 1 d .
C50 C 0.78644(8) 0.08579(8) 0.77391(17) 0.0538(9) Uani 1 1 d .
C51 C 0.81562(9) 0.09394(9) 0.75482(19) 0.0641(11) Uani 1 1 d .
H51 H 0.8263 0.0854 0.7751 0.077 Uiso 1 1 calc R
C52 C 0.82930(9) 0.11432(9) 0.7065(2) 0.0648(11) Uani 1 1 d .
H52 H 0.8494 0.1201 0.694 0.078 Uiso 1 1 calc R
C53 C 0.81362(8) 0.12634(8) 0.67621(17) 0.0580(10) Uani 1 1 d .
H53 H 0.8229 0.1397 0.6419 0.07 Uiso 1 1 calc R
C54 C 0.78426(8) 0.11926(8) 0.69504(16) 0.0496(9) Uani 1 1 d .
C55 C 0.77152(8) 0.09940(8) 0.74531(16) 0.0520(9) Uani 1 1 d .
H55 H 0.7522 0.095 0.7605 0.062 Uiso 1 1 calc R
C56 C 0.76698(7) 0.13202(7) 0.66047(15) 0.0502(9) Uani 1 1 d .
H56A H 0.7811 0.1477 0.6308 0.06 Uiso 1 1 calc R
H56B H 0.7604 0.1422 0.6911 0.06 Uiso 1 1 calc R
C57 C 0.71353(7) 0.08827(8) 0.67147(14) 0.0408(8) Uani 1 1 d .
O58 O 0.70588(5) 0.06116(5) 0.67997(11) 0.0626(7) Uani 1 1 d .
O59 O 0.70343(5) 0.10285(5) 0.70086(9) 0.0442(6) Uani 1 1 d .
C61 C 0.66726(8) 0.16730(8) 0.61390(17) 0.0517(9) Uani 1 1 d .
C62 C 0.67285(9) 0.15924(9) 0.55565(18) 0.0661(11) Uani 1 1 d .
H62 H 0.6765 0.1427 0.5522 0.079 Uiso 1 1 calc R
C63 C 0.67314(10) 0.17485(11) 0.5023(2) 0.0847(14) Uani 1 1 d .
H63 H 0.677 0.1691 0.4626 0.102 Uiso 1 1 calc R
C64 C 0.66780(11) 0.19904(11) 0.5075(2) 0.0890(14) Uani 1 1 d .
H64 H 0.6681 0.21 0.4714 0.107 Uiso 1 1 calc R
C65 C 0.66213(9) 0.20698(9) 0.5645(2) 0.0726(12) Uani 1 1 d .
H65 H 0.6584 0.2235 0.5678 0.087 Uiso 1 1 calc R
C66 C 0.66173(8) 0.19127(8) 0.61774(17) 0.0552(10) Uani 1 1 d .
N67 N 0.65360(6) 0.19845(7) 0.67617(14) 0.0573(8) Uani 1 1 d .
H67 H 0.6436 0.1834 0.7025 0.069 Uiso 1 1 calc R
C68 C 0.65994(9) 0.22682(9) 0.6951(2) 0.0646(11) Uani 1 1 d .
O69 O 0.67684(7) 0.24972(6) 0.66525(14) 0.0939(10) Uani 1 1 d .
C70 C 0.64470(8) 0.22792(9) 0.7540(2) 0.0632(11) Uani 1 1 d .
C71 C 0.64485(8) 0.21315(9) 0.8088(2) 0.0690(11) Uani 1 1 d .
H71 H 0.6537 0.2005 0.8093 0.083 Uiso 1 1 calc R
C72 C 0.63176(8) 0.21704(9) 0.8633(2) 0.0690(11) Uani 1 1 d .
C73 C 0.61789(9) 0.23435(11) 0.8615(2) 0.0855(14) Uani 1 1 d .
H73 H 0.6082 0.2361 0.8979 0.103 Uiso 1 1 calc R
C74 C 0.61794(10) 0.24900(11) 0.8084(3) 0.0920(15) Uani 1 1 d .
H74 H 0.6086 0.2612 0.8084 0.11 Uiso 1 1 calc R
C75 C 0.63154(9) 0.24646(9) 0.7538(2) 0.0815(13) Uani 1 1 d .
H75 H 0.6319 0.2571 0.7171 0.098 Uiso 1 1 calc R
C76 C 0.63573(10) 0.20632(9) 0.9269(2) 0.0800(13) Uani 1 1 d .
H76A H 0.6524 0.2238 0.9492 0.096 Uiso 1 1 calc R
H76B H 0.6168 0.1995 0.9512 0.096 Uiso 1 1 calc R
N77 N 0.64260(6) 0.18159(6) 0.92520(14) 0.0526(8) Uani 1 1 d .
C81 C 0.77532(7) 0.18711(7) 0.83929(15) 0.0436(8) Uani 1 1 d .
C82 C 0.79835(8) 0.18297(8) 0.81289(15) 0.0511(9) Uani 1 1 d .
H82 H 0.7928 0.1655 0.788 0.061 Uiso 1 1 calc R
C83 C 0.82875(8) 0.20351(8) 0.82204(16) 0.0542(9) Uani 1 1 d .
H83 H 0.8439 0.2001 0.804 0.065 Uiso 1 1 calc R
C84 C 0.83705(7) 0.22915(7) 0.85770(16) 0.0492(9) Uani 1 1 d .
H84 H 0.858 0.2435 0.864 0.059 Uiso 1 1 calc R
C85 C 0.81517(8) 0.23408(7) 0.88427(15) 0.0506(9) Uani 1 1 d .
H85 H 0.821 0.2519 0.9083 0.061 Uiso 1 1 calc R
C86 C 0.78430(7) 0.21282(7) 0.87574(15) 0.0423(8) Uani 1 1 d .
N87 N 0.76129(6) 0.21560(6) 0.90739(13) 0.0514(7) Uani 1 1 d .
H87 H 0.743 0.1994 0.9065 0.062 Uiso 1 1 calc R
C88 C 0.76381(8) 0.24018(9) 0.93913(17) 0.0527(9) Uani 1 1 d .
O89 O 0.78630(5) 0.26548(6) 0.93646(12) 0.0641(7) Uani 1 1 d .
C90 C 0.73694(8) 0.23321(8) 0.97908(16) 0.0526(9) Uani 1 1 d .
C91 C 0.70724(8) 0.21152(9) 0.96407(17) 0.0630(11) Uani 1 1 d .
H91 H 0.7034 0.2015 0.9248 0.076 Uiso 1 1 calc R
C92 C 0.68293(9) 0.20382(10) 1.00400(18) 0.0739(12) Uani 1 1 d .
C93 C 0.68891(11) 0.22018(11) 1.0599(2) 0.0949(15) Uani 1 1 d .
H93 H 0.6727 0.2158 1.0879 0.114 Uiso 1 1 calc R
C94 C 0.71819(11) 0.24270(10) 1.0750(2) 0.0897(15) Uani 1 1 d .
H94 H 0.7218 0.2541 1.1124 0.108 Uiso 1 1 calc R
C95 C 0.74231(9) 0.24864(9) 1.03558(18) 0.0699(11) Uani 1 1 d .
H95 H 0.7625 0.2633 1.0472 0.084 Uiso 1 1 calc R
C96 C 0.65112(8) 0.17673(10) 0.98716(18) 0.0759(12) Uani 1 1 d .
H96A H 0.6517 0.1575 0.9879 0.091 Uiso 1 1 calc R
H96B H 0.6359 0.1751 1.0182 0.091 Uiso 1 1 calc R
C101 C 0.61528(8) 0.15331(8) 0.90243(18) 0.0667(11) Uani 1 1 d .
H10A H 0.6095 0.1569 0.8604 0.08 Uiso 1 1 calc R
H10B H 0.5979 0.1478 0.931 0.08 Uiso 1 1 calc R
C102 C 0.62233(8) 0.12727(8) 0.89954(18) 0.0590(10) Uani 1 1 d .
C103 C 0.60984(8) 0.10342(9) 0.94194(17) 0.0626(11) Uani 1 1 d .
H103 H 0.5972 0.1034 0.9747 0.075 Uiso 1 1 calc R
C104 C 0.61565(8) 0.07982(8) 0.93671(17) 0.0627(11) Uani 1 1 d .
H104 H 0.6068 0.0631 0.9648 0.075 Uiso 1 1 calc R
C105 C 0.63469(8) 0.08130(8) 0.88940(16) 0.0563(10) Uani 1 1 d .
H105 H 0.639 0.0652 0.8859 0.068 Uiso 1 1 calc R
N106 N 0.64747(6) 0.10399(6) 0.84816(12) 0.0424(7) Uani 1 1 d .
C107 C 0.64103(8) 0.12622(8) 0.85336(17) 0.0563(10) Uani 1 1 d .
H107 H 0.6497 0.1423 0.8238 0.068 Uiso 1 1 calc R

loop_
_atom_site_aniso_label
_atom_site_aniso_U_11
_atom_site_aniso_U_22
_atom_site_aniso_U_33
_atom_site_aniso_U_23
_atom_site_aniso_U_13
_atom_site_aniso_U_12
Fe1 0.0298(3) 0.0312(3) 0.0469(3) -0.0007(2) 0.0014(2) 0.0123(2)
N1 0.0332(16) 0.0378(16) 0.0473(16) 0.0026(13) 0.0010(12) 0.0162(14)
N2 0.0311(15) 0.0361(16) 0.0427(15) -0.0001(13) 0.0000(12) 0.0141(13)
N3 0.0335(16) 0.0318(15) 0.0448(15) 0.0015(12) 0.0028(12) 0.0119(13)
N4 0.0308(15) 0.0329(15) 0.0493(16) -0.0004(13) 0.0042(12) 0.0138(13)
C1 0.0326(19) 0.043(2) 0.050(2) -0.0036(17) -0.0010(16) 0.0169(17)
C2 0.0362(19) 0.0333(19) 0.050(2) -0.0029(16) 0.0006(16) 0.0169(16)
C3 0.0284(18) 0.0309(18) 0.0429(18) -0.0022(15) 0.0047(15) 0.0104(15)
C4 0.0321(19) 0.035(2) 0.049(2) -0.0056(16) 0.0035(16) 0.0095(16)
C5 0.040(2) 0.033(2) 0.052(2) 0.0022(16) 0.0023(17) 0.0157(17)
C6 0.0353(19) 0.036(2) 0.0385(18) 0.0014(15) 0.0042(15) 0.0137(17)
C7 0.036(2) 0.0335(19) 0.0452(19) 0.0033(15) 0.0010(16) 0.0116(16)
C8 0.038(2) 0.044(2) 0.0425(19) 0.0031(16) 0.0011(16) 0.0181(18)
C9 0.042(2) 0.044(2) 0.055(2) 0.0044(17) -0.0045(17) 0.0149(19)
C10 0.037(2) 0.042(2) 0.055(2) -0.0044(17) -0.0041(17) 0.0117(18)
C11 0.0327(19) 0.034(2) 0.0440(19) -0.0066(16) -0.0012(15) 0.0093(16)
C12 0.0308(19) 0.035(2) 0.052(2) -0.0073(16) 0.0026(16) 0.0098(16)
C13 0.0326(19) 0.0284(18) 0.054(2) -0.0033(16) 0.0025(16) 0.0108(16)
C14 0.044(2) 0.029(2) 0.077(3) 0.0013(18) 0.004(2) 0.0071(17)
C15 0.047(2) 0.038(2) 0.075(3) 0.0129(18) 0.003(2) 0.0173(19)
C16 0.036(2) 0.034(2) 0.061(2) 0.0075(17) 0.0077(17) 0.0166(17)
C17 0.041(2) 0.037(2) 0.059(2) 0.0064(17) 0.0056(17) 0.0210(18)
C18 0.040(2) 0.039(2) 0.053(2) 0.0028(17) 0.0012(16) 0.0237(18)
C19 0.047(2) 0.053(2) 0.061(2) 0.0028(18) -0.0100(18) 0.030(2)
C20 0.041(2) 0.050(2) 0.060(2) -0.0060(18) -0.0059(17) 0.0230(19)
C21 0.039(2) 0.037(2) 0.061(2) -0.0052(17) -0.0100(18) 0.0160(18)
C22 0.036(2) 0.048(2) 0.073(2) -0.0015(19) -0.0048(19) 0.0115(19)
C23 0.041(2) 0.056(3) 0.094(3) 0.003(2) -0.011(2) 0.005(2)
C24 0.065(3) 0.059(3) 0.083(3) -0.011(2) -0.026(3) 0.008(2)
C25 0.058(3) 0.058(3) 0.070(3) -0.016(2) -0.017(2) 0.013(2)
C26 0.044(2) 0.049(2) 0.063(2) -0.0091(19) -0.0117(19) 0.019(2)
N27 0.0468(19) 0.057(2) 0.0544(19) -0.0108(16) -0.0099(15) 0.0221(17)
C28 0.068(3) 0.081(3) 0.054(3) -0.002(2) -0.012(2) 0.026(3)
O29 0.077(2) 0.131(3) 0.089(2) 0.019(2) -0.0326(19) 0.017(2)
C30 0.059(3) 0.060(3) 0.053(2) -0.0035(19) -0.005(2) 0.028(2)
C31 0.080(3) 0.081(3) 0.051(2) -0.007(2) -0.014(2) 0.049(3)
C32 0.081(3) 0.071(3) 0.052(2) 0.006(2) 0.006(2) 0.047(3)
C33 0.065(3) 0.055(2) 0.051(2) 0.0041(19) 0.004(2) 0.039(2)
C34 0.052(2) 0.047(2) 0.054(2) 0.0024(18) 0.0051(18) 0.030(2)
C35 0.060(3) 0.060(3) 0.050(2) 0.0037(19) 0.000(2) 0.029(2)
C36 0.048(2) 0.042(2) 0.049(2) 0.0039(17) 0.0107(17) 0.0179(18)
C37 0.037(2) 0.042(2) 0.049(2) -0.0042(16) 0.0042(16) 0.0158(17)
C38 0.031(2) 0.045(2) 0.055(2) -0.0054(19) -0.0012(17) 0.0113(18)
O39 0.0758(19) 0.0588(18) 0.0881(19) -0.0178(15) -0.0002(15) 0.0404(16)
O40 0.0445(16) 0.092(2) 0.0699(17) -0.0161(15) 0.0075(14) 0.0274(16)
C41 0.046(2) 0.043(2) 0.054(2) 0.0005(18) -0.0114(18) 0.0144(19)
C42 0.055(2) 0.050(2) 0.061(2) 0.012(2) -0.010(2) 0.014(2)
C43 0.095(4) 0.058(3) 0.080(3) 0.027(2) -0.025(3) 0.012(3)
C44 0.091(4) 0.068(3) 0.105(4) 0.017(3) -0.036(3) 0.035(3)
C45 0.067(3) 0.058(3) 0.100(3) 0.013(2) -0.021(3) 0.033(2)
C46 0.054(2) 0.043(2) 0.064(2) 0.0054(19) -0.014(2) 0.019(2)
N47 0.048(2) 0.053(2) 0.073(2) 0.0002(16) -0.0096(16) 0.0296(17)
C48 0.047(3) 0.062(3) 0.085(3) -0.005(2) -0.016(2) 0.029(2)
O49 0.0550(19) 0.103(3) 0.129(3) 0.030(2) -0.0169(18) 0.0342(18)
C50 0.038(2) 0.053(2) 0.068(2) -0.012(2) -0.0106(19) 0.0202(19)
C51 0.041(2) 0.063(3) 0.090(3) -0.024(2) -0.013(2) 0.028(2)
C52 0.035(2) 0.055(3) 0.097(3) -0.029(2) -0.002(2) 0.016(2)
C53 0.035(2) 0.049(2) 0.070(2) -0.0235(19) 0.0060(19) 0.0061(19)
C54 0.040(2) 0.042(2) 0.053(2) -0.0131(18) -0.0029(18) 0.0096(18)
C55 0.037(2) 0.048(2) 0.063(2) -0.0132(19) -0.0030(18) 0.0159(19)
C56 0.042(2) 0.040(2) 0.053(2) -0.0007(17) 0.0112(17) 0.0095(18)
C57 0.0341(19) 0.040(2) 0.044(2) -0.0015(16) -0.0005(15) 0.0156(17)
O58 0.0636(17) 0.0378(15) 0.0811(18) 0.0051(13) 0.0202(13) 0.0214(13)
O59 0.0404(14) 0.0412(14) 0.0534(13) 0.0006(11) 0.0072(11) 0.0221(12)
C61 0.044(2) 0.051(2) 0.062(2) 0.0112(19) 0.0054(18) 0.0262(19)
C62 0.079(3) 0.069(3) 0.067(3) 0.012(2) 0.006(2) 0.049(3)
C63 0.114(4) 0.089(4) 0.069(3) 0.020(3) 0.010(3) 0.064(3)
C64 0.117(4) 0.091(4) 0.078(3) 0.032(3) 0.011(3) 0.066(3)
C65 0.082(3) 0.065(3) 0.082(3) 0.019(2) 0.010(2) 0.046(3)
C66 0.049(2) 0.050(2) 0.064(2) 0.015(2) 0.0105(19) 0.024(2)
N67 0.0498(19) 0.0432(19) 0.080(2) 0.0158(16) 0.0067(16) 0.0242(16)
C68 0.050(2) 0.037(2) 0.098(3) 0.006(2) -0.002(2) 0.016(2)
O69 0.104(2) 0.0457(18) 0.109(2) 0.0182(16) 0.0138(19) 0.0205(17)
C70 0.048(2) 0.049(2) 0.097(3) 0.000(2) 0.003(2) 0.028(2)
C71 0.053(3) 0.063(3) 0.100(3) 0.013(2) 0.015(2) 0.036(2)
C72 0.043(2) 0.068(3) 0.099(3) -0.008(2) 0.006(2) 0.030(2)
C73 0.059(3) 0.100(4) 0.118(4) -0.006(3) 0.008(3) 0.055(3)
C74 0.070(3) 0.099(4) 0.132(4) -0.014(3) -0.001(3) 0.061(3)
C75 0.061(3) 0.072(3) 0.122(4) 0.000(3) -0.011(3) 0.041(3)
C76 0.073(3) 0.060(3) 0.109(4) -0.002(3) 0.021(3) 0.035(3)
N77 0.0382(18) 0.0384(18) 0.075(2) -0.0104(15) 0.0071(15) 0.0145(15)
C81 0.0309(19) 0.0333(19) 0.057(2) -0.0022(16) 0.0034(16) 0.0092(16)
C82 0.040(2) 0.041(2) 0.060(2) -0.0062(17) 0.0019(18) 0.0115(18)
C83 0.036(2) 0.051(2) 0.069(2) -0.0073(19) 0.0047(18) 0.0165(19)
C84 0.0274(19) 0.042(2) 0.072(2) -0.0067(18) -0.0017(17) 0.0128(17)
C85 0.042(2) 0.036(2) 0.067(2) -0.0108(17) -0.0061(18) 0.0146(18)
C86 0.0322(19) 0.037(2) 0.058(2) -0.0049(17) 0.0017(16) 0.0179(17)
N87 0.0301(16) 0.0389(17) 0.076(2) -0.0139(15) -0.0022(14) 0.0102(14)
C88 0.039(2) 0.046(2) 0.077(3) -0.016(2) -0.0103(19) 0.023(2)
O89 0.0453(16) 0.0420(15) 0.103(2) -0.0199(14) -0.0049(14) 0.0204(14)
C90 0.042(2) 0.047(2) 0.067(2) -0.0133(19) -0.0052(19) 0.0204(19)
C91 0.048(2) 0.080(3) 0.064(2) -0.023(2) -0.001(2) 0.034(2)
C92 0.049(3) 0.086(3) 0.073(3) -0.024(2) 0.006(2) 0.024(2)
C93 0.071(3) 0.107(4) 0.087(3) -0.035(3) 0.006(3) 0.030(3)
C94 0.081(3) 0.081(3) 0.076(3) -0.036(3) 0.005(3) 0.017(3)
C95 0.062(3) 0.062(3) 0.074(3) -0.020(2) -0.002(2) 0.023(2)
C96 0.045(3) 0.089(3) 0.079(3) 0.005(2) 0.015(2) 0.023(2)
C101 0.042(2) 0.060(3) 0.089(3) -0.009(2) 0.012(2) 0.018(2)
C102 0.047(2) 0.040(2) 0.083(3) -0.005(2) 0.013(2) 0.0165(19)
C103 0.051(2) 0.051(2) 0.075(3) -0.002(2) 0.024(2) 0.017(2)
C104 0.061(3) 0.048(2) 0.074(3) 0.011(2) 0.026(2) 0.024(2)
C105 0.056(2) 0.041(2) 0.069(2) 0.0071(19) 0.025(2) 0.0215(19)
N106 0.0333(16) 0.0329(16) 0.0554(17) 0.0004(14) 0.0048(13) 0.0123(14)
C107 0.047(2) 0.040(2) 0.075(3) 0.0026(19) 0.0208(19) 0.0165(19)

loop_
_atom_type_symbol
_atom_type_description
_atom_type_scat_dispersion_real
_atom_type_scat_dispersion_imag
_atom_type_scat_source
C C 0.0033 0.0016 'International Tables Vol C Tables 4.2.6.8 and 6.1.1.4'
H H 0 0 'International Tables Vol C Tables 4.2.6.8 and 6.1.1.4'
N N 0.0061 0.0033 'International Tables Vol C Tables 4.2.6.8 and 6.1.1.4'
O O 0.0106 0.006 'International Tables Vol C Tables 4.2.6.8 and 6.1.1.4'
Fe Fe 0.3463 0.8444 'International Tables Vol C Tables 4.2.6.8 and 6.1.1.4'

loop_
_geom_angle_atom_site_label_1
_geom_angle_atom_site_label_2
_geom_angle_atom_site_label_3
_geom_angle
O59 Fe1 N1 90.24(9)
O59 Fe1 N3 90.59(9)
N1 Fe1 N3 179.17(10)
O59 Fe1 N2 96.32(9)
N1 Fe1 N2 89.41(10)
N3 Fe1 N2 90.58(10)
O59 Fe1 N4 84.88(9)
N1 Fe1 N4 90.37(10)
N3 Fe1 N4 89.63(10)
N2 Fe1 N4 178.78(10)
O59 Fe1 N106 175.66(9)
N1 Fe1 N106 89.71(9)
N3 Fe1 N106 89.45(9)
N2 Fe1 N106 88.03(10)
N4 Fe1 N106 90.77(9)
C18 N1 C1 107.2(2)
C18 N1 Fe1 126.1(2)
C1 N1 Fe1 126.5(2)
C6 N2 C3 106.5(2)
C6 N2 Fe1 126.1(2)
C3 N2 Fe1 127.0(2)
C8 N3 C11 107.2(3)
C8 N3 Fe1 125.8(2)
C11 N3 Fe1 126.9(2)
C16 N4 C13 107.2(3)
C16 N4 Fe1 124.6(2)
C13 N4 Fe1 125.0(2)
C2 C1 N1 126.6(3)
C2 C1 C20 125.1(3)
N1 C1 C20 108.0(3)
C1 C2 C3 124.7(3)
C1 C2 C21 117.6(3)
C3 C2 C21 117.4(3)
N2 C3 C2 125.6(3)
N2 C3 C4 109.1(3)
C2 C3 C4 125.3(3)
C5 C4 C3 107.9(3)
C5 C4 H4 126.1
C3 C4 H4 126.1
C4 C5 C6 106.9(3)
C4 C5 H5 126.6
C6 C5 H5 126.6
N2 C6 C7 125.5(3)
N2 C6 C5 109.6(3)
C7 C6 C5 124.9(3)
C6 C7 C8 125.6(3)
C6 C7 C41 117.3(3)
C8 C7 C41 117.1(3)
N3 C8 C7 126.0(3)
N3 C8 C9 108.9(3)
C7 C8 C9 124.9(3)
C10 C9 C8 107.2(3)
C10 C9 H9 126.4
C8 C9 H9 126.4
C9 C10 C11 108.2(3)
C9 C10 H10 125.9
C11 C10 H10 125.9
N3 C11 C12 125.9(3)
N3 C11 C10 108.5(3)
C12 C11 C10 125.6(3)
C13 C12 C11 125.3(3)
C13 C12 C81 117.7(3)
C11 C12 C81 116.0(3)
N4 C13 C12 126.4(3)
N4 C13 C14 108.5(3)
C12 C13 C14 125.0(3)
C15 C14 C13 107.9(3)
C15 C14 H14 126
C13 C14 H14 126
C14 C15 C16 107.8(3)
C14 C15 H15 126.1
C16 C15 H15 126.1
N4 C16 C17 125.8(3)
N4 C16 C15 108.5(3)
C17 C16 C15 125.5(3)
C16 C17 C18 125.9(3)
C16 C17 C61 118.4(3)
C18 C17 C61 115.3(3)
N1 C18 C17 125.6(3)
N1 C18 C19 109.3(3)
C17 C18 C19 125.0(3)
C20 C19 C18 107.0(3)
C20 C19 H19 126.5
C18 C19 H19 126.5
C19 C20 C1 108.4(3)
C19 C20 H20 125.8
C1 C20 H20 125.8
C22 C21 C26 119.3(3)
C22 C21 C2 121.1(3)
C26 C21 C2 119.7(3)
C21 C22 C23 119.4(4)
C21 C22 H22 120.3
C23 C22 H22 120.3
C24 C23 C22 120.3(4)
C24 C23 H23 119.9
C22 C23 H23 119.9
C25 C24 C23 120.6(4)
C25 C24 H24 119.7
C23 C24 H24 119.7
C24 C25 C26 120.4(4)
C24 C25 H25 119.8
C26 C25 H25 119.8
C25 C26 C21 120.0(3)
C25 C26 N27 120.9(3)
C21 C26 N27 119.1(3)
C28 N27 C26 127.2(3)
C28 N27 H27 116.4
C26 N27 H27 116.4
O29 C28 N27 121.7(4)
O29 C28 C30 121.5(4)
N27 C28 C30 116.8(4)
C31 C30 C35 118.4(4)
C31 C30 C28 118.2(4)
C35 C30 C28 123.2(3)
C32 C31 C30 120.2(4)
C32 C31 H31 119.9
C30 C31 H31 119.9
C33 C32 C31 120.6(4)
C33 C32 H32 119.7
C31 C32 H32 119.7
C32 C33 C34 121.5(4)
C32 C33 H33 119.3
C34 C33 H33 119.3
C33 C34 C35 117.9(3)
C33 C34 C36 119.7(3)
C35 C34 C36 122.3(3)
C34 C35 C30 121.3(3)
C34 C35 H35 119.4
C30 C35 H35 119.4
C34 C36 C37 116.8(3)
C34 C36 H36A 108.1
C37 C36 H36A 108.1
C34 C36 H36B 108.1
C37 C36 H36B 108.1
H36A C36 H36B 107.3
C36 C37 C57 110.4(3)
C36 C37 C56 107.6(3)
C57 C37 C56 108.0(2)
C36 C37 C38 109.0(3)
C57 C37 C38 114.9(3)
C56 C37 C38 106.6(3)
O40 C38 O39 124.5(3)
O40 C38 C37 119.3(3)
O39 C38 C37 116.2(3)
C46 C41 C42 119.2(3)
C46 C41 C7 120.7(3)
C42 C41 C7 120.1(3)
C43 C42 C41 119.3(4)
C43 C42 H42 120.3
C41 C42 H42 120.3
C44 C43 C42 120.6(4)
C44 C43 H43 119.7
C42 C43 H43 119.7
C45 C44 C43 120.9(4)
C45 C44 H44 119.5
C43 C44 H44 119.5
C44 C45 C46 120.2(4)
C44 C45 H45 119.9
C46 C45 H45 119.9
C41 C46 C45 119.8(4)
C41 C46 N47 118.3(3)
C45 C46 N47 121.9(4)
C48 N47 C46 127.8(3)
C48 N47 H47 116.1
C46 N47 H47 116.1
O49 C48 N47 121.7(4)
O49 C48 C50 122.3(4)
N47 C48 C50 115.9(3)
C51 C50 C55 119.1(4)
C51 C50 C48 118.1(4)
C55 C50 C48 122.8(3)
C52 C51 C50 120.4(4)
C52 C51 H51 119.8
C50 C51 H51 119.8
C51 C52 C53 119.9(4)
C51 C52 H52 120.1
C53 C52 H52 120.1
C52 C53 C54 121.5(4)
C52 C53 H53 119.2
C54 C53 H53 119.2
C55 C54 C53 117.2(3)
C55 C54 C56 121.8(3)
C53 C54 C56 121.0(3)
C54 C55 C50 121.7(3)
C54 C55 H55 119.1
C50 C55 H55 119.1
C54 C56 C37 115.1(3)
C54 C56 H56A 108.5
C37 C56 H56A 108.5
C54 C56 H56B 108.5
C37 C56 H56B 108.5
H56A C56 H56B 107.5
O58 C57 O59 125.7(3)
O58 C57 C37 121.3(3)
O59 C57 C37 112.9(3)
C57 O59 Fe1 145.7(2)
C66 C61 C62 118.4(3)
C66 C61 C17 123.7(3)
C62 C61 C17 117.9(3)
C61 C62 C63 121.3(4)
C61 C62 H62 119.4
C63 C62 H62 119.4
C62 C63 C64 119.2(4)
C62 C63 H63 120.4
C64 C63 H63 120.4
C65 C64 C63 119.9(4)
C65 C64 H64 120
C63 C64 H64 120
C64 C65 C66 120.8(4)
C64 C65 H65 119.6
C66 C65 H65 119.6
C61 C66 C65 120.5(4)
C61 C66 N67 119.4(3)
C65 C66 N67 120.0(4)
C68 N67 C66 125.7(3)
C68 N67 H67 117.1
C66 N67 H67 117.1
O69 C68 N67 121.9(4)
O69 C68 C70 122.3(4)
N67 C68 C70 115.7(3)
C71 C70 C75 119.8(4)
C71 C70 C68 123.3(3)
C75 C70 C68 116.8(4)
C70 C71 C72 119.6(4)
C70 C71 H71 120.2
C72 C71 H71 120.2
C73 C72 C71 119.8(4)
C73 C72 C76 117.2(4)
C71 C72 C76 122.6(4)
C74 C73 C72 120.8(4)
C74 C73 H73 119.6
C72 C73 H73 119.6
C73 C74 C75 121.1(4)
C73 C74 H74 119.4
C75 C74 H74 119.4
C74 C75 C70 118.9(4)
C74 C75 H75 120.6
C70 C75 H75 120.6
N77 C76 C72 114.7(3)
N77 C76 H76A 108.6
C72 C76 H76A 108.6
N77 C76 H76B 108.6
C72 C76 H76B 108.6
H76A C76 H76B 107.6
C96 N77 C76 110.0(3)
C96 N77 C101 110.3(3)
C76 N77 C101 109.1(3)
C86 C81 C82 117.4(3)
C86 C81 C12 125.6(3)
C82 C81 C12 117.0(3)
C83 C82 C81 122.0(3)
C83 C82 H82 119
C81 C82 H82 119
C82 C83 C84 119.4(3)
C82 C83 H83 120.3
C84 C83 H83 120.3
C85 C84 C83 120.4(3)
C85 C84 H84 119.8
C83 C84 H84 119.8
C84 C85 C86 119.9(3)
C84 C85 H85 120
C86 C85 H85 120
C81 C86 C85 120.9(3)
C81 C86 N87 117.6(3)
C85 C86 N87 121.4(3)
C88 N87 C86 128.4(3)
C88 N87 H87 115.8
C86 N87 H87 115.8
O89 C88 N87 123.2(3)
O89 C88 C90 122.6(3)
N87 C88 C90 114.2(3)
C91 C90 C95 118.5(3)
C91 C90 C88 123.7(3)
C95 C90 C88 117.7(3)
C92 C91 C90 122.7(3)
C92 C91 H91 118.6
C90 C91 H91 118.6
C91 C92 C93 117.5(4)
C91 C92 C96 119.4(3)
C93 C92 C96 123.0(4)
C94 C93 C92 120.9(4)
C94 C93 H93 119.6
C92 C93 H93 119.6
C93 C94 C95 120.1(4)
C93 C94 H94 119.9
C95 C94 H94 119.9
C94 C95 C90 120.2(4)
C94 C95 H95 119.9
C90 C95 H95 119.9
N77 C96 C92 109.1(3)
N77 C96 H96A 109.9
C92 C96 H96A 109.9
N77 C96 H96B 109.9
C92 C96 H96B 109.9
H96A C96 H96B 108.3
N77 C101 C102 109.7(3)
N77 C101 H10A 109.7
C102 C101 H10A 109.7
N77 C101 H10B 109.7
C102 C101 H10B 109.7
H10A C101 H10B 108.2
C103 C102 C107 117.1(3)
C103 C102 C101 121.6(3)
C107 C102 C101 121.3(3)
C104 C103 C102 120.2(3)
C104 C103 H103 119.9
C102 C103 H103 119.9
C103 C104 C105 117.6(3)
C103 C104 H104 121.2
C105 C104 H104 121.2
N106 C105 C104 124.0(3)
N106 C105 H105 118
C104 C105 H105 118
C107 N106 C105 117.3(3)
C107 N106 Fe1 123.4(2)
C105 N106 Fe1 119.3(2)
N106 C107 C102 123.7(3)
N106 C107 H107 118.1
C102 C107 H107 118.1

loop_
_geom_bond_atom_site_label_1
_geom_bond_atom_site_label_2
_geom_bond_distance
Fe1 O59 2.017(2)
Fe1 N1 2.042(2)
Fe1 N3 2.046(2)
Fe1 N2 2.051(2)
Fe1 N4 2.080(2)
Fe1 N106 2.250(3)
N1 C18 1.383(4)
N1 C1 1.390(4)
N2 C6 1.376(4)
N2 C3 1.382(4)
N3 C8 1.374(4)
N3 C11 1.380(4)
N4 C16 1.383(4)
N4 C13 1.384(4)
C1 C2 1.384(4)
C1 C20 1.450(4)
C2 C3 1.405(4)
C2 C21 1.507(4)
C3 C4 1.434(4)
C4 C5 1.350(4)
C4 H4 0.95
C5 C6 1.440(4)
C5 H5 0.95
C6 C7 1.400(4)
C7 C8 1.411(4)
C7 C41 1.499(4)
C8 C9 1.449(4)
C9 C10 1.339(4)
C9 H9 0.95
C10 C11 1.443(4)
C10 H10 0.95
C11 C12 1.397(4)
C12 C13 1.396(4)
C12 C81 1.512(4)
C13 C14 1.429(4)
C14 C15 1.350(4)
C14 H14 0.95
C15 C16 1.431(4)
C15 H15 0.95
C16 C17 1.402(4)
C17 C18 1.407(4)
C17 C61 1.503(4)
C18 C19 1.446(4)
C19 C20 1.351(4)
C19 H19 0.95
C20 H20 0.95
C21 C22 1.387(4)
C21 C26 1.393(4)
C22 C23 1.402(5)
C22 H22 0.95
C23 C24 1.370(5)
C23 H23 0.95
C24 C25 1.354(5)
C24 H24 0.95
C25 C26 1.392(5)
C25 H25 0.95
C26 N27 1.422(4)
N27 C28 1.344(4)
N27 H27 0.88
C28 O29 1.220(4)
C28 C30 1.500(5)
C30 C31 1.389(5)
C30 C35 1.399(5)
C31 C32 1.376(5)
C31 H31 0.95
C32 C33 1.364(5)
C32 H32 0.95
C33 C34 1.380(4)
C33 H33 0.95
C34 C35 1.397(4)
C34 C36 1.512(4)
C35 H35 0.95
C36 C37 1.540(4)
C36 H36A 0.99
C36 H36B 0.99
C37 C57 1.546(4)
C37 C56 1.560(4)
C37 C38 1.573(4)
C38 O40 1.199(4)
C38 O39 1.311(4)
C41 C46 1.391(5)
C41 C42 1.396(5)
C42 C43 1.386(5)
C42 H42 0.95
C43 C44 1.375(6)
C43 H43 0.95
C44 C45 1.338(6)
C44 H44 0.95
C45 C46 1.406(5)
C45 H45 0.95
C46 N47 1.423(4)
N47 C48 1.373(4)
N47 H47 0.88
C48 O49 1.224(4)
C48 C50 1.473(5)
C50 C51 1.385(5)
C50 C55 1.396(5)
C51 C52 1.381(5)
C51 H51 0.95
C52 C53 1.382(5)
C52 H52 0.95
C53 C54 1.405(4)
C53 H53 0.95
C54 C55 1.393(4)
C54 C56 1.518(5)
C55 H55 0.95
C56 H56A 0.99
C56 H56B 0.99
C57 O58 1.242(4)
C57 O59 1.259(4)
C61 C66 1.381(5)
C61 C62 1.385(5)
C62 C63 1.386(5)
C62 H62 0.95
C63 C64 1.388(5)
C63 H63 0.95
C64 C65 1.359(5)
C64 H64 0.95
C65 C66 1.386(5)
C65 H65 0.95
C66 N67 1.421(4)
N67 C68 1.370(4)
N67 H67 0.88
C68 O69 1.223(4)
C68 C70 1.496(5)
C70 C71 1.395(5)
C70 C75 1.400(5)
C71 C72 1.404(5)
C71 H71 0.95
C72 C73 1.374(5)
C72 C76 1.516(5)
C73 C74 1.359(6)
C73 H73 0.95
C74 C75 1.396(6)
C74 H74 0.95
C75 H75 0.95
C76 N77 1.461(4)
C76 H76A 0.99
C76 H76B 0.99
N77 C96 1.454(4)
N77 C101 1.493(4)
C81 C86 1.387(4)
C81 C82 1.405(4)
C82 C83 1.377(4)
C82 H82 0.95
C83 C84 1.380(4)
C83 H83 0.95
C84 C85 1.377(4)
C84 H84 0.95
C85 C86 1.400(4)
C85 H85 0.95
C86 N87 1.417(4)
N87 C88 1.369(4)
N87 H87 0.88
C88 O89 1.220(4)
C88 C90 1.495(5)
C90 C91 1.388(5)
C90 C95 1.392(4)
C91 C92 1.387(5)
C91 H91 0.95
C92 C93 1.402(5)
C92 C96 1.551(5)
C93 C94 1.386(5)
C93 H93 0.95
C94 C95 1.391(5)
C94 H94 0.95
C95 H95 0.95
C96 H96A 0.99
C96 H96B 0.99
C101 C102 1.533(5)
C101 H10A 0.99
C101 H10B 0.99
C102 C103 1.387(5)
C102 C107 1.390(5)
C103 C104 1.374(5)
C103 H103 0.95
C104 C105 1.376(4)
C104 H104 0.95
C105 N106 1.334(4)
C105 H105 0.95
N106 C107 1.327(4)
C107 H107 0.95

loop_
_geom_torsion_atom_site_label_1
_geom_torsion_atom_site_label_2
_geom_torsion_atom_site_label_3
_geom_torsion_atom_site_label_4
_geom_torsion
O59 Fe1 N1 C18 -76.5(2)
N2 Fe1 N1 C18 -172.8(2)
N4 Fe1 N1 C18 8.4(2)
N106 Fe1 N1 C18 99.2(2)
O59 Fe1 N1 C1 97.1(2)
N2 Fe1 N1 C1 0.7(2)
N4 Fe1 N1 C1 -178.1(2)
N106 Fe1 N1 C1 -87.3(2)
O59 Fe1 N2 C6 84.3(2)
N1 Fe1 N2 C6 174.4(2)
N3 Fe1 N2 C6 -6.4(2)
N106 Fe1 N2 C6 -95.8(2)
O59 Fe1 N2 C3 -87.4(2)
N1 Fe1 N2 C3 2.7(2)
N3 Fe1 N2 C3 -178.1(2)
N106 Fe1 N2 C3 92.5(2)
O59 Fe1 N3 C8 -94.7(2)
N2 Fe1 N3 C8 1.6(2)
N4 Fe1 N3 C8 -179.6(2)
N106 Fe1 N3 C8 89.6(2)
O59 Fe1 N3 C11 80.9(2)
N2 Fe1 N3 C11 177.2(2)
N4 Fe1 N3 C11 -4.0(2)
N106 Fe1 N3 C11 -94.7(2)
O59 Fe1 N4 C16 76.5(2)
N1 Fe1 N4 C16 -13.7(2)
N3 Fe1 N4 C16 167.1(2)
N106 Fe1 N4 C16 -103.4(2)
O59 Fe1 N4 C13 -80.3(2)
N1 Fe1 N4 C13 -170.5(2)
N3 Fe1 N4 C13 10.3(2)
N106 Fe1 N4 C13 99.8(2)
C18 N1 C1 C2 170.8(3)
Fe1 N1 C1 C2 -3.8(5)
C18 N1 C1 C20 -3.5(3)
Fe1 N1 C1 C20 -178.0(2)
N1 C1 C2 C3 3.5(5)
C20 C1 C2 C3 176.8(3)
N1 C1 C2 C21 -169.6(3)
C20 C1 C2 C21 3.7(5)
C6 N2 C3 C2 -176.8(3)
Fe1 N2 C3 C2 -3.8(4)
C6 N2 C3 C4 2.0(3)
Fe1 N2 C3 C4 175.00(19)
C1 C2 C3 N2 0.5(5)
C21 C2 C3 N2 173.6(3)
C1 C2 C3 C4 -178.1(3)
C21 C2 C3 C4 -4.9(5)
N2 C3 C4 C5 -2.4(3)
C2 C3 C4 C5 176.4(3)
C3 C4 C5 C6 1.8(3)
C3 N2 C6 C7 180.0(3)
Fe1 N2 C6 C7 6.9(4)
C3 N2 C6 C5 -0.9(3)
Fe1 N2 C6 C5 -173.96(19)
C4 C5 C6 N2 -0.6(3)
C4 C5 C6 C7 178.5(3)
N2 C6 C7 C8 -0.5(5)
C5 C6 C7 C8 -179.5(3)
N2 C6 C7 C41 -179.3(3)
C5 C6 C7 C41 1.6(5)
C11 N3 C8 C7 -173.0(3)
Fe1 N3 C8 C7 3.3(4)
C11 N3 C8 C9 2.5(3)
Fe1 N3 C8 C9 178.8(2)
C6 C7 C8 N3 -5.0(5)
C41 C7 C8 N3 173.8(3)
C6 C7 C8 C9 -179.9(3)
C41 C7 C8 C9 -1.0(5)
N3 C8 C9 C10 -1.5(4)
C7 C8 C9 C10 174.1(3)
C8 C9 C10 C11 -0.1(4)
C8 N3 C11 C12 173.8(3)
Fe1 N3 C11 C12 -2.5(4)
C8 N3 C11 C10 -2.5(3)
Fe1 N3 C11 C10 -178.8(2)
C9 C10 C11 N3 1.6(4)
C9 C10 C11 C12 -174.7(3)
N3 C11 C12 C13 5.2(5)
C10 C11 C12 C13 -179.1(3)
N3 C11 C12 C81 -163.5(3)
C10 C11 C12 C81 12.2(5)
C16 N4 C13 C12 -171.6(3)
Fe1 N4 C13 C12 -11.4(4)
C16 N4 C13 C14 3.6(3)
Fe1 N4 C13 C14 163.8(2)
C11 C12 C13 N4 2.5(5)
C81 C12 C13 N4 171.0(3)
C11 C12 C13 C14 -172.1(3)
C81 C12 C13 C14 -3.6(5)
N4 C13 C14 C15 -3.0(4)
C12 C13 C14 C15 172.3(3)
C13 C14 C15 C16 1.2(4)
C13 N4 C16 C17 171.8(3)
Fe1 N4 C16 C17 11.5(4)
C13 N4 C16 C15 -2.9(3)
Fe1 N4 C16 C15 -163.2(2)
C14 C15 C16 N4 1.0(4)
C14 C15 C16 C17 -173.6(3)
N4 C16 C17 C18 1.4(5)
C15 C16 C17 C18 175.2(3)
N4 C16 C17 C61 -170.4(3)
C15 C16 C17 C61 3.4(5)
C1 N1 C18 C17 -174.5(3)
Fe1 N1 C18 C17 0.0(4)
C1 N1 C18 C19 3.0(3)
Fe1 N1 C18 C19 177.6(2)
C16 C17 C18 N1 -7.8(5)
C61 C17 C18 N1 164.2(3)
C16 C17 C18 C19 175.0(3)
C61 C17 C18 C19 -13.0(5)
N1 C18 C19 C20 -1.3(4)
C17 C18 C19 C20 176.3(3)
C18 C19 C20 C1 -0.9(4)
C2 C1 C20 C19 -171.6(3)
N1 C1 C20 C19 2.8(4)
C1 C2 C21 C22 -116.0(4)
C3 C2 C21 C22 70.4(4)
C1 C2 C21 C26 63.7(4)
C3 C2 C21 C26 -109.9(4)
C26 C21 C22 C23 -0.7(5)
C2 C21 C22 C23 179.1(3)
C21 C22 C23 C24 -0.9(6)
C22 C23 C24 C25 1.4(7)
C23 C24 C25 C26 -0.4(7)
C24 C25 C26 C21 -1.2(6)
C24 C25 C26 N27 177.9(4)
C22 C21 C26 C25 1.7(5)
C2 C21 C26 C25 -178.0(3)
C22 C21 C26 N27 -177.4(3)
C2 C21 C26 N27 2.8(5)
C25 C26 N27 C28 49.3(5)
C21 C26 N27 C28 -131.6(4)
C26 N27 C28 O29 -8.0(7)
C26 N27 C28 C30 169.0(3)
O29 C28 C30 C31 -22.5(6)
N27 C28 C30 C31 160.4(4)
O29 C28 C30 C35 153.2(4)
N27 C28 C30 C35 -23.9(6)
C35 C30 C31 C32 1.2(6)
C28 C30 C31 C32 177.0(4)
C30 C31 C32 C33 0.2(6)
C31 C32 C33 C34 -1.0(6)
C32 C33 C34 C35 0.4(5)
C32 C33 C34 C36 -176.2(3)
C33 C34 C35 C30 1.0(5)
C36 C34 C35 C30 177.5(3)
C31 C30 C35 C34 -1.7(5)
C28 C30 C35 C34 -177.4(4)
C33 C34 C36 C37 -123.4(3)
C35 C34 C36 C37 60.2(4)
C34 C36 C37 C57 -70.7(4)
C34 C36 C37 C56 171.6(3)
C34 C36 C37 C38 56.4(4)
C36 C37 C38 O40 46.6(4)
C57 C37 C38 O40 171.2(3)
C56 C37 C38 O40 -69.2(4)
C36 C37 C38 O39 -135.7(3)
C57 C37 C38 O39 -11.2(4)
C56 C37 C38 O39 108.4(3)
C6 C7 C41 C46 110.7(4)
C8 C7 C41 C46 -68.2(4)
C6 C7 C41 C42 -68.0(4)
C8 C7 C41 C42 113.1(4)
C46 C41 C42 C43 0.3(5)
C7 C41 C42 C43 179.1(3)
C41 C42 C43 C44 0.7(6)
C42 C43 C44 C45 -1.2(7)
C43 C44 C45 C46 0.6(7)
C42 C41 C46 C45 -0.9(5)
C7 C41 C46 C45 -179.6(3)
C42 C41 C46 N47 178.2(3)
C7 C41 C46 N47 -0.6(5)
C44 C45 C46 C41 0.4(6)
C44 C45 C46 N47 -178.6(4)
C41 C46 N47 C48 139.5(4)
C45 C46 N47 C48 -41.5(5)
C46 N47 C48 O49 13.1(6)
C46 N47 C48 C50 -167.9(3)
O49 C48 C50 C51 21.7(6)
N47 C48 C50 C51 -157.3(3)
O49 C48 C50 C55 -156.5(4)
N47 C48 C50 C55 24.5(5)
C55 C50 C51 C52 -2.6(5)
C48 C50 C51 C52 179.1(3)
C50 C51 C52 C53 -1.0(5)
C51 C52 C53 C54 2.6(5)
C52 C53 C54 C55 -0.4(5)
C52 C53 C54 C56 -178.6(3)
C53 C54 C55 C50 -3.3(5)
C56 C54 C55 C50 174.8(3)
C51 C50 C55 C54 4.8(5)
C48 C50 C55 C54 -177.0(3)
C55 C54 C56 C37 -66.3(4)
C53 C54 C56 C37 111.8(3)
C36 C37 C56 C54 -169.3(3)
C57 C37 C56 C54 71.4(3)
C38 C37 C56 C54 -52.6(4)
C36 C37 C57 O58 132.4(3)
C56 C37 C57 O58 -110.2(3)
C38 C37 C57 O58 8.6(4)
C36 C37 C57 O59 -50.1(4)
C56 C37 C57 O59 67.3(3)
C38 C37 C57 O59 -173.9(3)
O58 C57 O59 Fe1 3.9(6)
C37 C57 O59 Fe1 -173.4(2)
N1 Fe1 O59 C57 -102.5(4)
N3 Fe1 O59 C57 77.6(4)
N2 Fe1 O59 C57 -13.1(4)
N4 Fe1 O59 C57 167.1(4)
C16 C17 C61 C66 -72.8(4)
C18 C17 C61 C66 114.6(4)
C16 C17 C61 C62 107.5(4)
C18 C17 C61 C62 -65.1(4)
C66 C61 C62 C63 0.5(6)
C17 C61 C62 C63 -179.8(4)
C61 C62 C63 C64 0.1(7)
C62 C63 C64 C65 -0.5(7)
C63 C64 C65 C66 0.3(7)
C62 C61 C66 C65 -0.7(5)
C17 C61 C66 C65 179.6(3)
C62 C61 C66 N67 175.1(3)
C17 C61 C66 N67 -4.6(5)
C64 C65 C66 C61 0.3(6)
C64 C65 C66 N67 -175.4(4)
C61 C66 N67 C68 149.9(4)
C65 C66 N67 C68 -34.2(5)
C66 N67 C68 O69 -9.1(6)
C66 N67 C68 C70 170.3(3)
O69 C68 C70 C71 -131.3(4)
N67 C68 C70 C71 49.2(5)
O69 C68 C70 C75 44.4(6)
N67 C68 C70 C75 -135.1(4)
C75 C70 C71 C72 0.0(6)
C68 C70 C71 C72 175.7(4)
C70 C71 C72 C73 2.6(6)
C70 C71 C72 C76 -169.2(4)
C71 C72 C73 C74 -3.2(7)
C76 C72 C73 C74 169.1(4)
C72 C73 C74 C75 1.2(7)
C73 C74 C75 C70 1.4(7)
C71 C70 C75 C74 -2.0(6)
C68 C70 C75 C74 -177.9(4)
C73 C72 C76 N77 163.8(4)
C72 C76 N77 C96 170.1(3)
C72 C76 N77 C101 -68.7(4)
C13 C12 C81 C86 77.6(4)
C11 C12 C81 C86 -112.9(4)
C13 C12 C81 C82 -104.0(4)
C11 C12 C81 C82 65.6(4)
C86 C81 C82 C83 -0.4(5)
C12 C81 C82 C83 -179.0(3)
C81 C82 C83 C84 -0.6(5)
C82 C83 C84 C85 0.4(5)
C83 C84 C85 C86 0.8(5)
C82 C81 C86 C85 1.6(5)
C12 C81 C86 C85 -180.0(3)
C82 C81 C86 N87 -174.0(3)
C12 C81 C86 N87 4.4(5)
C84 C85 C86 C81 -1.8(5)
C84 C85 C86 N87 173.6(3)
C81 C86 N87 C88 -170.8(3)
C85 C86 N87 C88 13.6(5)
C86 N87 C88 O89 11.6(6)
C86 N87 C88 C90 -166.7(3)
O89 C88 C90 C91 148.6(4)
N87 C88 C90 C91 -33.2(5)
O89 C88 C90 C95 -33.9(5)
N87 C88 C90 C95 144.3(3)
C95 C90 C91 C92 -2.4(6)
C88 C90 C91 C92 175.0(4)
C90 C91 C92 C93 3.8(7)
C90 C91 C92 C96 -172.8(4)
C91 C92 C93 C94 -1.4(7)
C96 C92 C93 C94 175.0(4)
C92 C93 C94 C95 -2.3(8)
C93 C94 C95 C90 3.7(7)
C91 C90 C95 C94 -1.4(6)
C88 C90 C95 C94 -179.0(4)
C76 N77 C96 C92 -70.9(4)
C101 N77 C96 C92 168.6(3)
C91 C92 C96 N77 -54.9(5)
C93 C92 C96 N77 128.7(4)
C96 N77 C101 C102 -59.8(4)
C76 N77 C101 C102 179.2(3)
N77 C101 C102 C103 108.0(4)
N77 C101 C102 C107 -73.4(4)
C107 C102 C103 C104 -1.1(6)
C101 C102 C103 C104 177.5(4)
C102 C103 C104 C105 1.6(6)
C103 C104 C105 N106 -0.8(6)
C104 C105 N106 C107 -0.6(5)
C104 C105 N106 Fe1 -177.0(3)
N1 Fe1 N106 C107 -65.2(3)
N3 Fe1 N106 C107 114.8(3)
N2 Fe1 N106 C107 -154.6(3)
N4 Fe1 N106 C107 25.2(3)
N1 Fe1 N106 C105 111.0(3)
N3 Fe1 N106 C105 -69.0(3)
N2 Fe1 N106 C105 21.6(2)
N4 Fe1 N106 C105 -158.6(3)
C105 N106 C107 C102 1.1(5)
Fe1 N106 C107 C102 177.4(3)
C103 C102 C107 N106 -0.3(6)
C101 C102 C107 N106 -178.9(3)

loop_
_platon_squeeze_void_nr
_platon_squeeze_void_average_x
_platon_squeeze_void_average_y
_platon_squeeze_void_average_z
_platon_squeeze_void_volume
_platon_squeeze_void_count_electrons
_platon_squeeze_void_content
1 -0.009 -0.007 -0.001 21675 2941 ' '
